data_1512593
loop_
_publ_author_name
'Peng, Jing'
'Huang, Xin'
'Zheng, Peng-Fei'
'Chen, Ying-Chun'

_publ_section_title
;
 Rauhut-currier-type reaction with morita-baylis-hillman carbonates of
 2-cyclohexenone and alkylidenemalononitriles to access chromene
 derivatives.
;
_journal_issue 21
_journal_name_full 'Organic letters'
_journal_page_first 5534
_journal_page_last 5537
_journal_paper_doi 10.1021/ol402694b
_journal_volume 15
_journal_year 2013
_chemical_formula_sum 'C27 H22 N2 O2'
_chemical_formula_weight 406.47
_chemical_name_systematic
; 
 ? 
;
_space_group_IT_number 2
_symmetry_cell_setting triclinic
_symmetry_space_group_name_Hall '-P 1'
_symmetry_space_group_name_H-M 'P -1'
_atom_sites_solution_hydrogens geom
_atom_sites_solution_primary direct
_atom_sites_solution_secondary difmap
_audit_creation_method SHELXL-97
_cell_angle_alpha 107.025(4)
_cell_angle_beta 98.840(3)
_cell_angle_gamma 102.091(4)
_cell_formula_units_Z 2
_cell_length_a 8.156(3)
_cell_length_b 11.100(4)
_cell_length_c 13.054(4)
_cell_measurement_reflns_used 2574
_cell_measurement_temperature 153(2)
_cell_measurement_theta_max 29.118
_cell_measurement_theta_min 2.624
_cell_volume 1075.3(6)
_computing_cell_refinement 'CrystalClear (Rigaku Inc., 2008)'
_computing_data_collection 'CrystalClear (Rigaku Inc., 2008)'
_computing_data_reduction 'CrystalClear (Rigaku Inc., 2008)'
_computing_structure_refinement 'SHELXL-97 (Sheldrick, 1997)'
_computing_structure_solution 'SHELXS-97 (Sheldrick, 1990)'
_diffrn_ambient_temperature 153(2)
_diffrn_detector_area_resol_mean 28.5714
_diffrn_measured_fraction_theta_full 0.977
_diffrn_measured_fraction_theta_max 0.977
_diffrn_measurement_device_type AFC10/Saturn724+
_diffrn_measurement_method 'phi and omega scans'
_diffrn_radiation_monochromator graphite
_diffrn_radiation_source 'Rotating Anode'
_diffrn_radiation_type MoK\a
_diffrn_radiation_wavelength 0.71073
_diffrn_reflns_av_R_equivalents 0.0252
_diffrn_reflns_av_sigmaI/netI 0.0383
_diffrn_reflns_limit_h_max 11
_diffrn_reflns_limit_h_min -11
_diffrn_reflns_limit_k_max 15
_diffrn_reflns_limit_k_min -14
_diffrn_reflns_limit_l_max 15
_diffrn_reflns_limit_l_min -17
_diffrn_reflns_number 13193
_diffrn_reflns_theta_full 29.13
_diffrn_reflns_theta_max 29.13
_diffrn_reflns_theta_min 2.62
_diffrn_standards_decay_% 0
_diffrn_standards_interval_count 0
_diffrn_standards_interval_time 0
_diffrn_standards_number 0
_exptl_absorpt_coefficient_mu 0.080
_exptl_absorpt_correction_type none
_exptl_crystal_colour Colorless
_exptl_crystal_density_diffrn 1.255
_exptl_crystal_density_method 'not measured'
_exptl_crystal_description Chunk
_exptl_crystal_F_000 428
_exptl_crystal_size_max 0.39
_exptl_crystal_size_mid 0.29
_exptl_crystal_size_min 0.13
_refine_diff_density_max 0.716
_refine_diff_density_min -0.642
_refine_diff_density_rms 0.048
_refine_ls_extinction_method none
_refine_ls_goodness_of_fit_ref 1.000
_refine_ls_hydrogen_treatment mixed
_refine_ls_matrix_type full
_refine_ls_number_parameters 305
_refine_ls_number_reflns 5661
_refine_ls_number_restraints 5
_refine_ls_restrained_S_all 1.000
_refine_ls_R_factor_all 0.0758
_refine_ls_R_factor_gt 0.0582
_refine_ls_shift/su_max 0.000
_refine_ls_shift/su_mean 0.000
_refine_ls_structure_factor_coef Fsqd
_refine_ls_weighting_details 'calc w=1/[\s^2^(Fo^2^)+(0.0456P)^2^+0.6300P] where P=(Fo^2^+2Fc^2^)/3'
_refine_ls_weighting_scheme calc
_refine_ls_wR_factor_gt 0.1268
_refine_ls_wR_factor_ref 0.1369
_reflns_number_gt 4368
_reflns_number_total 5661
_reflns_threshold_expression >2sigma(I)
_cod_data_source_file ol402694b_si_003.cif
_cod_data_source_block 3a
_cod_depositor_comments
;
The following automatic conversions were performed:

'_symmetry_cell_setting' value 'Triclinic' changed to 'triclinic'
according to /home/saulius/struct/CIF-dictionaries/cif_core.dic
dictionary named 'cif_core.dic' version 2.4.2 from 2011-04-26.

Automatic conversion script
Id: cif_fix_values 1891 2012-01-12 08:04:46Z andrius 
;
_cod_original_cell_volume 1075.2(6)
_cod_original_sg_symbol_H-M P-1
_cod_database_code 1512593

loop_
_symmetry_equiv_pos_as_xyz
'x, y, z'
'-x, -y, -z'

loop_
_atom_site_label
_atom_site_type_symbol
_atom_site_fract_x
_atom_site_fract_y
_atom_site_fract_z
_atom_site_U_iso_or_equiv
_atom_site_adp_type
_atom_site_occupancy
_atom_site_symmetry_multiplicity
_atom_site_calc_flag
_atom_site_refinement_flags
O1 O 0.87217(14) 0.32243(10) 0.27419(8) 0.0305(2) Uani 1 1 d .
N1 N 0.9518(2) 0.31284(14) 0.11765(12) 0.0350(3) Uani 1 1 d .
N2 N 0.93945(18) 0.62055(13) 0.07506(11) 0.0344(3) Uani 1 1 d .
C1 C 0.82229(17) 0.38391(13) 0.36926(11) 0.0238(3) Uani 1 1 d .
C2 C 0.80194(18) 0.31074(13) 0.43952(12) 0.0253(3) Uani 1 1 d .
C3 C 0.75149(18) 0.36501(14) 0.53510(12) 0.0274(3) Uani 1 1 d .
H3 H 0.7371 0.3176 0.5845 0.033 Uiso 1 1 calc R
C4 C 0.72147(19) 0.48813(15) 0.56014(13) 0.0294(3) Uani 1 1 d .
H4 H 0.6859 0.5240 0.6258 0.035 Uiso 1 1 calc R
C5 C 0.74358(19) 0.55802(15) 0.48913(12) 0.0277(3) Uani 1 1 d .
H5 H 0.7232 0.6421 0.5067 0.033 Uiso 1 1 calc R
C6 C 0.79538(17) 0.50718(13) 0.39183(11) 0.0229(3) Uani 1 1 d .
C7 C 0.82559(17) 0.58682(13) 0.31678(11) 0.0223(3) Uani 1 1 d .
H7 H 0.9226 0.6667 0.3586 0.027 Uiso 1 1 calc R
C8 C 0.88066(17) 0.50899(13) 0.21773(11) 0.0240(3) Uani 1 1 d .
C9 C 0.90092(18) 0.38707(14) 0.20208(12) 0.0258(3) Uani 1 1 d .
C10 C 0.66735(17) 0.63170(13) 0.28306(11) 0.0233(3) Uani 1 1 d .
C11 C 0.52084(19) 0.54498(15) 0.20682(13) 0.0315(3) Uani 1 1 d .
H11 H 0.5198 0.4563 0.1734 0.038 Uiso 1 1 calc R
C12 C 0.3764(2) 0.58615(17) 0.17895(14) 0.0368(4) Uani 1 1 d .
H12 H 0.2775 0.5260 0.1265 0.044 Uiso 1 1 calc R
C13 C 0.3761(2) 0.71516(17) 0.22761(14) 0.0369(4) Uani 1 1 d .
H13 H 0.2769 0.7434 0.2090 0.044 Uiso 1 1 calc R
C14 C 0.5208(2) 0.80239(16) 0.30325(14) 0.0348(4) Uani 1 1 d .
H14 H 0.5210 0.8908 0.3368 0.042 Uiso 1 1 calc R
C15 C 0.66608(19) 0.76117(14) 0.33042(12) 0.0277(3) Uani 1 1 d .
H15 H 0.7655 0.8220 0.3819 0.033 Uiso 1 1 calc R
C16 C 0.91288(18) 0.56845(14) 0.13774(12) 0.0256(3) Uani 1 1 d .
C17 C 0.8375(2) 0.17732(14) 0.40801(13) 0.0336(3) Uani 1 1 d .
H17A H 0.7561 0.1199 0.3378 0.040 Uiso 1 1 calc R
H17B H 0.9555 0.1873 0.3954 0.040 Uiso 1 1 calc R
C18 C 0.8217(2) 0.11343(14) 0.49130(13) 0.0303(3) Uani 1 1 d .
C19 C 0.8089(2) 0.06234(14) 0.55963(13) 0.0295(3) Uani 1 1 d .
C20 C 0.79357(19) -0.00190(14) 0.63999(12) 0.0280(3) Uani 1 1 d .
C21 C 0.6546(2) -0.11011(15) 0.62029(14) 0.0331(3) Uani 1 1 d .
H21 H 0.5683 -0.1403 0.5539 0.040 Uiso 1 1 calc R
C22 C 0.6419(2) -0.17348(18) 0.69653(16) 0.0408(4) Uani 1 1 d .
H22 H 0.5476 -0.2475 0.6821 0.049 Uiso 1 1 calc R
C23 C 0.7655(3) -0.1296(2) 0.79330(17) 0.0509(5) Uani 1 1 d .
H23 H 0.7566 -0.1738 0.8453 0.061 Uiso 1 1 calc R
C24 C 0.9027(3) -0.0212(2) 0.81525(17) 0.0537(5) Uani 1 1 d .
H24 H 0.9868 0.0095 0.8827 0.064 Uiso 1 1 calc R
C25 C 0.9175(2) 0.04224(17) 0.73886(15) 0.0408(4) Uani 1 1 d .
H25 H 1.0123 0.1161 0.7538 0.049 Uiso 1 1 calc R
O3 O 0.2869(4) -0.0358(3) -0.0559(3) 0.0718(10) Uani 0.50 1 d PD
O2 O 0.5562(5) -0.0149(4) 0.0196(7) 0.0750(8) Uani 0.50 1 d PD
C26 C 0.4862(10) 0.1703(5) -0.0213(10) 0.1113(17) Uani 0.50 1 d PD
H26A H 0.5878 0.2195 0.0388 0.134 Uiso 0.50 1 calc PR
H26B H 0.3913 0.2103 -0.0095 0.134 Uiso 0.50 1 calc PR
H26C H 0.5136 0.1718 -0.0915 0.134 Uiso 0.50 1 calc PR
C27 C 0.4341(6) 0.0320(6) -0.0238(11) 0.0750(8) Uani 0.50 1 d PD
C28 C 0.4875(8) -0.1487(5) 0.0077(11) 0.1113(17) Uani 0.50 1 d PD
H28A H 0.4319 -0.1997 -0.0705 0.134 Uiso 0.50 1 calc PR
H28B H 0.3992 -0.1560 0.0514 0.134 Uiso 0.50 1 calc PR
C29 C 0.6285(8) -0.2023(6) 0.0462(5) 0.0908(19) Uani 0.50 1 d PD
H29A H 0.7086 -0.2044 -0.0028 0.109 Uiso 0.50 1 calc PR
H29B H 0.5796 -0.2912 0.0453 0.109 Uiso 0.50 1 calc PR
H29C H 0.6903 -0.1466 0.1213 0.109 Uiso 0.50 1 calc PR
H1A H 0.972(2) 0.3412(19) 0.0605(16) 0.043(5) Uiso 1 1 d .
H1B H 0.929(3) 0.230(2) 0.1079(18) 0.063(7) Uiso 1 1 d .

loop_
_atom_site_aniso_label
_atom_site_aniso_U_11
_atom_site_aniso_U_22
_atom_site_aniso_U_33
_atom_site_aniso_U_23
_atom_site_aniso_U_13
_atom_site_aniso_U_12
O1 0.0475(6) 0.0242(5) 0.0260(5) 0.0114(4) 0.0170(5) 0.0123(4)
N1 0.0556(8) 0.0279(7) 0.0309(7) 0.0133(6) 0.0226(6) 0.0169(6)
N2 0.0467(8) 0.0329(7) 0.0318(7) 0.0154(6) 0.0178(6) 0.0152(6)
C1 0.0241(6) 0.0253(6) 0.0224(7) 0.0083(5) 0.0076(5) 0.0051(5)
C2 0.0255(6) 0.0246(6) 0.0273(7) 0.0121(6) 0.0061(5) 0.0050(5)
C3 0.0269(6) 0.0320(7) 0.0277(7) 0.0156(6) 0.0095(5) 0.0070(6)
C4 0.0300(7) 0.0372(8) 0.0278(7) 0.0145(6) 0.0135(6) 0.0133(6)
C5 0.0299(7) 0.0302(7) 0.0287(7) 0.0121(6) 0.0116(6) 0.0131(6)
C6 0.0210(6) 0.0251(6) 0.0234(7) 0.0099(5) 0.0056(5) 0.0052(5)
C7 0.0222(6) 0.0231(6) 0.0229(7) 0.0089(5) 0.0064(5) 0.0063(5)
C8 0.0252(6) 0.0262(7) 0.0233(7) 0.0108(5) 0.0086(5) 0.0072(5)
C9 0.0296(7) 0.0265(7) 0.0242(7) 0.0111(5) 0.0097(5) 0.0073(5)
C10 0.0241(6) 0.0277(7) 0.0225(7) 0.0122(5) 0.0089(5) 0.0079(5)
C11 0.0290(7) 0.0307(7) 0.0319(8) 0.0078(6) 0.0046(6) 0.0075(6)
C12 0.0262(7) 0.0479(9) 0.0338(8) 0.0133(7) 0.0023(6) 0.0081(7)
C13 0.0315(7) 0.0519(10) 0.0386(9) 0.0233(8) 0.0116(6) 0.0208(7)
C14 0.0398(8) 0.0346(8) 0.0382(9) 0.0153(7) 0.0141(7) 0.0193(7)
C15 0.0303(7) 0.0263(7) 0.0282(7) 0.0099(6) 0.0086(6) 0.0090(5)
C16 0.0289(7) 0.0254(7) 0.0258(7) 0.0090(6) 0.0104(5) 0.0106(5)
C17 0.0479(9) 0.0263(7) 0.0313(8) 0.0134(6) 0.0142(7) 0.0110(6)
C18 0.0355(8) 0.0226(7) 0.0326(8) 0.0095(6) 0.0086(6) 0.0066(6)
C19 0.0341(7) 0.0215(6) 0.0336(8) 0.0093(6) 0.0085(6) 0.0085(6)
C20 0.0359(7) 0.0244(6) 0.0297(7) 0.0114(6) 0.0121(6) 0.0140(6)
C21 0.0351(8) 0.0330(8) 0.0369(8) 0.0172(7) 0.0117(6) 0.0110(6)
C22 0.0415(9) 0.0433(9) 0.0508(10) 0.0290(8) 0.0192(8) 0.0143(7)
C23 0.0599(11) 0.0648(12) 0.0512(11) 0.0422(10) 0.0219(9) 0.0261(10)
C24 0.0588(12) 0.0654(13) 0.0390(10) 0.0265(9) 0.0027(9) 0.0144(10)
C25 0.0434(9) 0.0372(9) 0.0398(9) 0.0136(7) 0.0052(7) 0.0087(7)
O3 0.073(2) 0.0470(17) 0.075(2) 0.0126(16) 0.0065(18) -0.0082(16)
O2 0.0770(15) 0.0917(18) 0.0732(15) 0.0556(15) 0.0186(12) 0.0174(14)
C26 0.067(3) 0.118(3) 0.193(5) 0.129(4) 0.011(3) 0.021(2)
C27 0.0770(15) 0.0917(18) 0.0732(15) 0.0556(15) 0.0186(12) 0.0174(14)
C28 0.067(3) 0.118(3) 0.193(5) 0.129(4) 0.011(3) 0.021(2)
C29 0.117(5) 0.112(5) 0.072(4) 0.051(3) 0.053(3) 0.038(4)

loop_
_atom_type_symbol
_atom_type_description
_atom_type_scat_dispersion_real
_atom_type_scat_dispersion_imag
_atom_type_scat_source
C C 0.0033 0.0016 'International Tables Vol C Tables 4.2.6.8 and 6.1.1.4'
H H 0.0000 0.0000 'International Tables Vol C Tables 4.2.6.8 and 6.1.1.4'
N N 0.0061 0.0033 'International Tables Vol C Tables 4.2.6.8 and 6.1.1.4'
O O 0.0106 0.0060 'International Tables Vol C Tables 4.2.6.8 and 6.1.1.4'

loop_
_geom_angle_atom_site_label_1
_geom_angle_atom_site_label_2
_geom_angle_atom_site_label_3
_geom_angle
_geom_angle_site_symmetry_1
_geom_angle_site_symmetry_3
C9 O1 C1 119.10(11) . .
C9 N1 H1A 120.8(12) . .
C9 N1 H1B 116.4(15) . .
H1A N1 H1B 119.4(19) . .
C6 C1 O1 122.60(13) . .
C6 C1 C2 122.97(13) . .
O1 C1 C2 114.43(12) . .
C3 C2 C1 117.73(13) . .
C3 C2 C17 123.45(13) . .
C1 C2 C17 118.82(13) . .
C2 C3 C4 121.01(14) . .
C2 C3 H3 119.5 . .
C4 C3 H3 119.5 . .
C5 C4 C3 119.75(14) . .
C5 C4 H4 120.1 . .
C3 C4 H4 120.1 . .
C4 C5 C6 121.16(14) . .
C4 C5 H5 119.4 . .
C6 C5 H5 119.4 . .
C1 C6 C5 117.39(13) . .
C1 C6 C7 121.94(12) . .
C5 C6 C7 120.65(13) . .
C6 C7 C8 109.79(11) . .
C6 C7 C10 111.47(11) . .
C8 C7 C10 112.04(11) . .
C6 C7 H7 107.8 . .
C8 C7 H7 107.8 . .
C10 C7 H7 107.8 . .
C9 C8 C16 118.70(13) . .
C9 C8 C7 123.83(13) . .
C16 C8 C7 117.47(12) . .
N1 C9 C8 127.33(14) . .
N1 C9 O1 109.96(13) . .
C8 C9 O1 122.70(13) . .
C15 C10 C11 118.50(13) . .
C15 C10 C7 120.06(12) . .
C11 C10 C7 121.43(13) . .
C12 C11 C10 120.90(15) . .
C12 C11 H11 119.5 . .
C10 C11 H11 119.5 . .
C11 C12 C13 120.03(15) . .
C11 C12 H12 120.0 . .
C13 C12 H12 120.0 . .
C14 C13 C12 119.70(15) . .
C14 C13 H13 120.2 . .
C12 C13 H13 120.2 . .
C13 C14 C15 120.19(15) . .
C13 C14 H14 119.9 . .
C15 C14 H14 119.9 . .
C14 C15 C10 120.68(14) . .
C14 C15 H15 119.7 . .
C10 C15 H15 119.7 . .
N2 C16 C8 177.86(15) . .
C18 C17 C2 113.73(13) . .
C18 C17 H17A 108.8 . .
C2 C17 H17A 108.8 . .
C18 C17 H17B 108.8 . .
C2 C17 H17B 108.8 . .
H17A C17 H17B 107.7 . .
C19 C18 C17 179.51(16) . .
C18 C19 C20 178.68(16) . .
C25 C20 C21 118.80(15) . .
C25 C20 C19 120.65(14) . .
C21 C20 C19 120.55(14) . .
C22 C21 C20 120.52(16) . .
C22 C21 H21 119.7 . .
C20 C21 H21 119.7 . .
C23 C22 C21 120.13(17) . .
C23 C22 H22 119.9 . .
C21 C22 H22 119.9 . .
C22 C23 C24 120.29(18) . .
C22 C23 H23 119.9 . .
C24 C23 H23 119.9 . .
C23 C24 C25 120.00(18) . .
C23 C24 H24 120.0 . .
C25 C24 H24 120.0 . .
C24 C25 C20 120.25(17) . .
C24 C25 H25 119.9 . .
C20 C25 H25 119.9 . .
C27 O3 O2 11.0(5) . 2_655
C27 O2 O2 146.6(18) 2_655 2_655
C27 O2 O3 77.6(16) 2_655 2_655
O2 O2 O3 135.4(6) 2_655 2_655
C27 O2 C27 152.2(16) 2_655 .
O2 O2 C27 5.6(3) 2_655 .
O3 O2 C27 129.9(3) 2_655 .
C27 O2 C28 41.7(15) 2_655 .
O2 O2 C28 105.0(5) 2_655 .
O3 O2 C28 119.1(5) 2_655 .
C27 O2 C28 110.5(4) . .
C27 C26 H26A 109.5 . .
C27 C26 H26B 109.5 . .
H26A C26 H26B 109.5 . .
C27 C26 H26C 109.5 . .
H26A C26 H26C 109.5 . .
H26B C26 H26C 109.5 . .
O2 C27 O3 91.4(15) 2_655 .
O2 C27 O2 27.8(16) 2_655 .
O3 C27 O2 118.9(4) . .
O2 C27 C26 145.2(17) 2_655 .
O3 C27 C26 123.4(6) . .
O2 C27 C26 117.4(4) . .
O2 C27 C27 23.7(15) 2_655 2_655
O3 C27 C27 114.9(6) . 2_655
O2 C27 C27 4.1(2) . 2_655
C26 C27 C27 121.5(5) . 2_655
O2 C28 C29 109.6(5) . .
O2 C28 H28A 109.8 . .
C29 C28 H28A 109.8 . .
O2 C28 H28B 109.8 . .
C29 C28 H28B 109.8 . .
H28A C28 H28B 108.2 . .
C28 C29 H29A 109.5 . .
C28 C29 H29B 109.5 . .
H29A C29 H29B 109.5 . .
C28 C29 H29C 109.5 . .
H29A C29 H29C 109.5 . .
H29B C29 H29C 109.5 . .

loop_
_geom_bond_atom_site_label_1
_geom_bond_atom_site_label_2
_geom_bond_distance
_geom_bond_site_symmetry_2
O1 C9 1.3597(18) .
O1 C1 1.3953(17) .
N1 C9 1.3484(19) .
N1 H1A 0.91(2) .
N1 H1B 0.87(2) .
N2 C16 1.1532(19) .
C1 C6 1.384(2) .
C1 C2 1.398(2) .
C2 C3 1.382(2) .
C2 C17 1.519(2) .
C3 C4 1.392(2) .
C3 H3 0.9500 .
C4 C5 1.381(2) .
C4 H4 0.9500 .
C5 C6 1.398(2) .
C5 H5 0.9500 .
C6 C7 1.514(2) .
C7 C8 1.5188(19) .
C7 C10 1.5267(19) .
C7 H7 1.0000 .
C8 C9 1.357(2) .
C8 C16 1.418(2) .
C10 C15 1.391(2) .
C10 C11 1.392(2) .
C11 C12 1.386(2) .
C11 H11 0.9500 .
C12 C13 1.387(2) .
C12 H12 0.9500 .
C13 C14 1.381(2) .
C13 H13 0.9500 .
C14 C15 1.390(2) .
C14 H14 0.9500 .
C15 H15 0.9500 .
C17 C18 1.469(2) .
C17 H17A 0.9900 .
C17 H17B 0.9900 .
C18 C19 1.195(2) .
C19 C20 1.437(2) .
C20 C25 1.396(2) .
C20 C21 1.397(2) .
C21 C22 1.381(2) .
C21 H21 0.9500 .
C22 C23 1.375(3) .
C22 H22 0.9500 .
C23 C24 1.385(3) .
C23 H23 0.9500 .
C24 C25 1.385(3) .
C24 H24 0.9500 .
C25 H25 0.9500 .
O3 C27 1.210(3) .
O3 O2 1.239(6) 2_655
O2 C27 0.237(11) 2_655
O2 O2 1.138(10) 2_655
O2 O3 1.239(6) 2_655
O2 C27 1.342(3) .
O2 C28 1.426(3) .
C26 C27 1.494(3) .
C26 H26A 0.9800 .
C26 H26B 0.9800 .
C26 H26C 0.9800 .
C27 O2 0.237(11) 2_655
C27 C27 1.556(12) 2_655
C28 C29 1.487(3) .
C28 H28A 0.9900 .
C28 H28B 0.9900 .
C29 H29A 0.9800 .
C29 H29B 0.9800 .
C29 H29C 0.9800 .

loop_
_geom_torsion_atom_site_label_1
_geom_torsion_atom_site_label_2
_geom_torsion_atom_site_label_3
_geom_torsion_atom_site_label_4
_geom_torsion
_geom_torsion_site_symmetry_1
_geom_torsion_site_symmetry_4
C9 O1 C1 C6 2.09(19) . .
C9 O1 C1 C2 -177.89(12) . .
C6 C1 C2 C3 0.5(2) . .
O1 C1 C2 C3 -179.57(12) . .
C6 C1 C2 C17 -179.01(13) . .
O1 C1 C2 C17 0.97(19) . .
C1 C2 C3 C4 0.2(2) . .
C17 C2 C3 C4 179.66(14) . .
C2 C3 C4 C5 -0.5(2) . .
C3 C4 C5 C6 0.2(2) . .
O1 C1 C6 C5 179.24(13) . .
C2 C1 C6 C5 -0.8(2) . .
O1 C1 C6 C7 -2.6(2) . .
C2 C1 C6 C7 177.36(12) . .
C4 C5 C6 C1 0.5(2) . .
C4 C5 C6 C7 -177.71(13) . .
C1 C6 C7 C8 1.86(17) . .
C5 C6 C7 C8 179.94(12) . .
C1 C6 C7 C10 126.62(14) . .
C5 C6 C7 C10 -55.29(17) . .
C6 C7 C8 C9 -0.85(18) . .
C10 C7 C8 C9 -125.28(15) . .
C6 C7 C8 C16 179.35(12) . .
C10 C7 C8 C16 54.92(16) . .
C16 C8 C9 N1 0.9(2) . .
C7 C8 C9 N1 -178.85(14) . .
C16 C8 C9 O1 -179.71(13) . .
C7 C8 C9 O1 0.5(2) . .
C1 O1 C9 N1 178.44(12) . .
C1 O1 C9 C8 -1.0(2) . .
C6 C7 C10 C15 104.71(15) . .
C8 C7 C10 C15 -131.79(14) . .
C6 C7 C10 C11 -73.96(17) . .
C8 C7 C10 C11 49.54(17) . .
C15 C10 C11 C12 -0.3(2) . .
C7 C10 C11 C12 178.35(14) . .
C10 C11 C12 C13 -0.3(3) . .
C11 C12 C13 C14 0.4(3) . .
C12 C13 C14 C15 0.1(3) . .
C13 C14 C15 C10 -0.8(2) . .
C11 C10 C15 C14 0.9(2) . .
C7 C10 C15 C14 -177.83(14) . .
C9 C8 C16 N2 -163(4) . .
C7 C8 C16 N2 17(4) . .
C3 C2 C17 C18 -2.9(2) . .
C1 C2 C17 C18 176.57(13) . .
C2 C17 C18 C19 -20(21) . .
C17 C18 C19 C20 -174(100) . .
C18 C19 C20 C25 121(7) . .
C18 C19 C20 C21 -59(7) . .
C25 C20 C21 C22 -1.1(2) . .
C19 C20 C21 C22 178.63(15) . .
C20 C21 C22 C23 0.7(3) . .
C21 C22 C23 C24 0.4(3) . .
C22 C23 C24 C25 -1.0(3) . .
C23 C24 C25 C20 0.5(3) . .
C21 C20 C25 C24 0.5(3) . .
C19 C20 C25 C24 -179.22(17) . .
O2 O3 C27 O2 -4(5) 2_655 .
O2 O3 C27 C26 -179(7) 2_655 .
O2 O3 C27 C27 -3(4) 2_655 2_655
C27 O2 C27 O2 0.000(8) 2_655 2_655
O3 O2 C27 O2 171(12) 2_655 2_655
C28 O2 C27 O2 -2(11) . 2_655
C27 O2 C27 O3 8(10) 2_655 .
O2 O2 C27 O3 8(10) 2_655 .
O3 O2 C27 O3 179.0(12) 2_655 .
C28 O2 C27 O3 6.7(10) . .
C27 O2 C27 C26 -176(12) 2_655 .
O2 O2 C27 C26 -176(12) 2_655 .
O3 O2 C27 C26 -5.9(9) 2_655 .
C28 O2 C27 C26 -178.1(15) . .
O2 O2 C27 C27 0.000(8) 2_655 2_655
O3 O2 C27 C27 171(12) 2_655 2_655
C28 O2 C27 C27 -2(11) . 2_655
C27 O2 C28 C29 -4(8) 2_655 .
O2 O2 C28 C29 174.2(11) 2_655 .
O3 O2 C28 C29 1.2(14) 2_655 .
C27 O2 C28 C29 174.4(7) . .
